data_7025610
loop_
_publ_author_name
'Badaj, Anna C.'
'Dastgir, Sarim'
'Lough, Alan J.'
'Lavoie, Gino G.'

_publ_section_title
;
 First aryl-substituted acyclic imino-N-heterocyclic carbene ligand
 precursor: synthesis, characterisation and coordination with silver(I)
 and copper(I).
;
_journal_issue 14
_journal_name_full 'Dalton transactions (Cambridge, England : 2003)'
_journal_page_first 3361
_journal_page_last 3365
_journal_paper_doi 10.1039/c002234a
_journal_volume 39
_journal_year 2010
_chemical_formula_moiety 'C22 H26 N3, C H2 Cl2, Cl'
_chemical_formula_sum 'C23 H28 Cl3 N3'
_chemical_formula_weight 452.83
_chemical_name_systematic
;
?
;
_space_group_IT_number 14
_symmetry_cell_setting monoclinic
_symmetry_space_group_name_Hall '-P 2ybc'
_symmetry_space_group_name_H-M 'P 1 21/c 1'
_atom_sites_solution_hydrogens geom
_atom_sites_solution_primary direct
_atom_sites_solution_secondary difmap
_audit_creation_method SHELXL-97
_cell_angle_alpha 90.00
_cell_angle_beta 113.6980(14)
_cell_angle_gamma 90.00
_cell_formula_units_Z 4
_cell_length_a 9.0219(2)
_cell_length_b 26.6329(7)
_cell_length_c 10.7548(3)
_cell_measurement_reflns_used 20220
_cell_measurement_temperature 150(1)
_cell_measurement_theta_max 25.0
_cell_measurement_theta_min 2.6
_cell_volume 2366.25(11)
_computing_cell_refinement 'Denzo-SMN (Otwinowski & Minor, 1997)'
_computing_data_collection 'Collect (Nonius B.V., 1997-2002)'
_computing_data_reduction Denzo-SMN
_computing_molecular_graphics 'PLATON (Spek, 2003)'
_computing_publication_material 'SHELXTL V6.1'
_computing_structure_refinement 'SHELXTL V6.1 (Sheldrick, 2008)'
_computing_structure_solution 'SIR-92 (Altomare et al., 1994)'
_diffrn_ambient_temperature 150(1)
_diffrn_detector_area_resol_mean 9
_diffrn_measured_fraction_theta_full 0.996
_diffrn_measured_fraction_theta_max 0.996
_diffrn_measurement_device_type 'Nonius KappaCCD'
_diffrn_measurement_method '\f scans and \w scans with \k offsets'
_diffrn_radiation_monochromator graphite
_diffrn_radiation_source 'fine-focus sealed tube'
_diffrn_radiation_type MoK\a
_diffrn_radiation_wavelength 0.71073
_diffrn_reflns_av_R_equivalents 0.1302
_diffrn_reflns_av_sigmaI/netI 0.0816
_diffrn_reflns_limit_h_max 9
_diffrn_reflns_limit_h_min -10
_diffrn_reflns_limit_k_max 31
_diffrn_reflns_limit_k_min -31
_diffrn_reflns_limit_l_max 12
_diffrn_reflns_limit_l_min -10
_diffrn_reflns_number 20220
_diffrn_reflns_theta_full 25.00
_diffrn_reflns_theta_max 25.00
_diffrn_reflns_theta_min 2.57
_diffrn_standards_number 0
_exptl_absorpt_coefficient_mu 0.401
_exptl_absorpt_correction_T_max 0.955
_exptl_absorpt_correction_T_min 0.475
_exptl_absorpt_correction_type multi-scan
_exptl_absorpt_process_details
;
multi-scan from symmetry-related measurements
Sortav (Blessing 1995)
;
_exptl_crystal_colour colourless
_exptl_crystal_density_diffrn 1.271
_exptl_crystal_density_method 'not measured'
_exptl_crystal_description needle
_exptl_crystal_F_000 952
_exptl_crystal_size_max 0.30
_exptl_crystal_size_mid 0.22
_exptl_crystal_size_min 0.12
_refine_diff_density_max 0.334
_refine_diff_density_min -0.422
_refine_diff_density_rms 0.081
_refine_ls_extinction_method none
_refine_ls_goodness_of_fit_ref 1.076
_refine_ls_hydrogen_treatment constr
_refine_ls_matrix_type full
_refine_ls_number_parameters 268
_refine_ls_number_reflns 4151
_refine_ls_number_restraints 0
_refine_ls_restrained_S_all 1.076
_refine_ls_R_factor_all 0.1043
_refine_ls_R_factor_gt 0.0582
_refine_ls_shift/su_max 0.000
_refine_ls_shift/su_mean 0.000
_refine_ls_structure_factor_coef Fsqd
_refine_ls_weighting_details 'calc w=1/[\s^2^(Fo^2^)+(0.0756P)^2^+2.1629P] where P=(Fo^2^+2Fc^2^)/3'
_refine_ls_weighting_scheme calc
_refine_ls_wR_factor_gt 0.1383
_refine_ls_wR_factor_ref 0.1799
_reflns_number_gt 2676
_reflns_number_total 4151
_reflns_threshold_expression I>2\s(I)
_cod_data_source_file c002234a.txt
_cod_data_source_block k09132
_cod_depositor_comments
;
The following automatic conversions were performed:

'_symmetry_cell_setting' value 'Monoclinic' changed to 'monoclinic'
according to /home/saulius/struct/CIF-dictionaries/cif_core.dic
dictionary named 'cif_core.dic' version 2.4.2 from 2011-04-26.

Automatic conversion script
Id: cif_fix_values 1891 2012-01-12 08:04:46Z andrius 
;
_cod_original_cell_volume 2366.25(10)
_cod_original_sg_symbol_H-M 'P 21/c'
_cod_database_code 7025610

loop_
_symmetry_equiv_pos_as_xyz
'x, y, z'
'-x, y+1/2, -z+1/2'
'-x, -y, -z'
'x, -y-1/2, z-1/2'

loop_
_atom_site_label
_atom_site_type_symbol
_atom_site_fract_x
_atom_site_fract_y
_atom_site_fract_z
_atom_site_U_iso_or_equiv
_atom_site_adp_type
_atom_site_occupancy
_atom_site_symmetry_multiplicity
_atom_site_calc_flag
_atom_site_refinement_flags
Cl1 Cl 0.39661(11) 0.49022(3) 0.69142(9) 0.0364(3) Uani 1 1 d .
N1 N 0.1479(3) 0.54180(10) 0.3147(3) 0.0300(7) Uani 1 1 d .
N2 N 0.1637(3) 0.46261(10) 0.3587(3) 0.0283(7) Uani 1 1 d .
N3 N 0.1287(3) 0.38165(10) 0.4094(3) 0.0328(7) Uani 1 1 d .
C1 C 0.2445(4) 0.50226(12) 0.3414(4) 0.0290(8) Uani 1 1 d .
H1A H 0.3524 0.5020 0.3473 0.035 Uiso 1 1 calc R
C2 C 0.0090(4) 0.47756(13) 0.3417(4) 0.0302(8) Uani 1 1 d .
H2A H -0.0734 0.4569 0.3483 0.036 Uiso 1 1 calc R
C3 C -0.0009(4) 0.52699(13) 0.3142(4) 0.0318(8) Uani 1 1 d .
H3A H -0.0921 0.5480 0.2976 0.038 Uiso 1 1 calc R
C4 C 0.2271(4) 0.41234(12) 0.3950(3) 0.0280(8) Uani 1 1 d .
C5 C 0.3964(4) 0.40480(13) 0.4108(4) 0.0362(9) Uani 1 1 d .
H5A H 0.4229 0.3690 0.4227 0.054 Uiso 1 1 calc R
H5B H 0.4696 0.4234 0.4905 0.054 Uiso 1 1 calc R
H5C H 0.4087 0.4171 0.3296 0.054 Uiso 1 1 calc R
C6 C 0.1747(4) 0.33026(12) 0.4417(4) 0.0323(9) Uani 1 1 d .
C7 C 0.2602(4) 0.31569(13) 0.5768(4) 0.0360(9) Uani 1 1 d .
C8 C 0.2930(5) 0.26432(14) 0.6007(5) 0.0463(11) Uani 1 1 d .
H8A H 0.3521 0.2531 0.6911 0.056 Uiso 1 1 calc R
C9 C 0.2418(5) 0.22968(14) 0.4967(4) 0.0451(10) Uani 1 1 d .
H9A H 0.2673 0.1951 0.5156 0.054 Uiso 1 1 calc R
C10 C 0.1532(5) 0.24532(14) 0.3651(4) 0.0420(10) Uani 1 1 d .
H10A H 0.1164 0.2212 0.2940 0.050 Uiso 1 1 calc R
C11 C 0.1170(4) 0.29583(13) 0.3351(4) 0.0360(9) Uani 1 1 d .
C12 C 0.3132(5) 0.35276(15) 0.6923(4) 0.0503(11) Uani 1 1 d .
H12A H 0.3762 0.3796 0.6744 0.075 Uiso 1 1 calc R
H12B H 0.3802 0.3356 0.7769 0.075 Uiso 1 1 calc R
H12C H 0.2177 0.3672 0.7008 0.075 Uiso 1 1 calc R
C13 C 0.0160(5) 0.31344(16) 0.1931(4) 0.0504(11) Uani 1 1 d .
H13A H -0.0753 0.3333 0.1932 0.076 Uiso 1 1 calc R
H13B H -0.0249 0.2843 0.1333 0.076 Uiso 1 1 calc R
H13C H 0.0825 0.3342 0.1601 0.076 Uiso 1 1 calc R
C14 C 0.1867(4) 0.59198(12) 0.2841(4) 0.0299(8) Uani 1 1 d .
C15 C 0.1989(4) 0.60005(13) 0.1609(4) 0.0321(8) Uani 1 1 d .
C16 C 0.2322(4) 0.64865(13) 0.1330(4) 0.0351(9) Uani 1 1 d .
H16A H 0.2423 0.6552 0.0499 0.042 Uiso 1 1 calc R
C17 C 0.2510(4) 0.68807(13) 0.2228(4) 0.0354(9) Uani 1 1 d .
C18 C 0.2405(4) 0.67765(13) 0.3461(4) 0.0360(9) Uani 1 1 d .
H18A H 0.2556 0.7042 0.4091 0.043 Uiso 1 1 calc R
C19 C 0.2086(4) 0.62951(12) 0.3797(4) 0.0304(8) Uani 1 1 d .
C20 C 0.1793(5) 0.55826(14) 0.0602(4) 0.0407(10) Uani 1 1 d .
H20A H 0.0881 0.5368 0.0536 0.061 Uiso 1 1 calc R
H20B H 0.2785 0.5381 0.0909 0.061 Uiso 1 1 calc R
H20C H 0.1585 0.5727 -0.0290 0.061 Uiso 1 1 calc R
C21 C 0.2783(5) 0.74091(14) 0.1860(4) 0.0458(10) Uani 1 1 d .
H21A H 0.3332 0.7605 0.2691 0.069 Uiso 1 1 calc R
H21B H 0.1739 0.7565 0.1313 0.069 Uiso 1 1 calc R
H21C H 0.3456 0.7401 0.1337 0.069 Uiso 1 1 calc R
C22 C 0.2004(5) 0.61973(14) 0.5142(4) 0.0383(9) Uani 1 1 d .
H22A H 0.2535 0.6472 0.5769 0.057 Uiso 1 1 calc R
H22B H 0.2554 0.5880 0.5517 0.057 Uiso 1 1 calc R
H22C H 0.0869 0.6175 0.5019 0.057 Uiso 1 1 calc R
Cl2 Cl 0.24227(13) 0.41884(4) 0.01073(12) 0.0543(3) Uani 1 1 d .
Cl3 Cl 0.56487(13) 0.37525(4) 0.10681(12) 0.0542(3) Uani 1 1 d .
C23 C 0.4441(5) 0.42834(14) 0.0303(4) 0.0455(10) Uani 1 1 d .
H23A H 0.4889 0.4583 0.0874 0.055 Uiso 1 1 calc R
H23B H 0.4465 0.4344 -0.0597 0.055 Uiso 1 1 calc R

loop_
_atom_site_aniso_label
_atom_site_aniso_U_11
_atom_site_aniso_U_22
_atom_site_aniso_U_33
_atom_site_aniso_U_23
_atom_site_aniso_U_13
_atom_site_aniso_U_12
Cl1 0.0347(5) 0.0341(5) 0.0416(6) -0.0017(4) 0.0167(4) -0.0025(4)
N1 0.0308(16) 0.0220(15) 0.0358(18) 0.0028(13) 0.0120(14) 0.0009(12)
N2 0.0294(16) 0.0255(15) 0.0293(17) 0.0017(12) 0.0109(13) 0.0003(12)
N3 0.0320(16) 0.0261(15) 0.0421(19) 0.0045(13) 0.0168(15) -0.0003(13)
C1 0.0302(19) 0.0244(18) 0.033(2) 0.0019(15) 0.0132(17) -0.0002(15)
C2 0.0270(19) 0.0289(19) 0.037(2) 0.0039(15) 0.0148(16) 0.0005(15)
C3 0.0276(19) 0.034(2) 0.038(2) 0.0032(17) 0.0177(17) 0.0033(15)
C4 0.0294(18) 0.0246(18) 0.029(2) 0.0009(14) 0.0107(16) 0.0021(15)
C5 0.034(2) 0.0276(19) 0.050(2) 0.0062(17) 0.0197(18) 0.0045(16)
C6 0.0277(19) 0.0261(18) 0.046(2) 0.0059(17) 0.0176(17) 0.0022(15)
C7 0.040(2) 0.0268(19) 0.044(2) 0.0037(17) 0.0201(18) -0.0012(16)
C8 0.044(2) 0.034(2) 0.056(3) 0.012(2) 0.015(2) 0.0077(18)
C9 0.051(2) 0.0218(19) 0.065(3) 0.0067(19) 0.026(2) 0.0053(18)
C10 0.048(2) 0.029(2) 0.053(3) -0.0044(18) 0.025(2) -0.0028(17)
C11 0.036(2) 0.032(2) 0.043(2) -0.0005(17) 0.0187(18) 0.0022(16)
C12 0.060(3) 0.038(2) 0.044(3) 0.0023(19) 0.012(2) 0.000(2)
C13 0.053(3) 0.046(2) 0.047(3) -0.005(2) 0.015(2) 0.000(2)
C14 0.0264(18) 0.0240(18) 0.037(2) 0.0058(16) 0.0099(16) 0.0035(14)
C15 0.0315(19) 0.0291(19) 0.034(2) 0.0021(16) 0.0108(17) 0.0034(15)
C16 0.037(2) 0.032(2) 0.035(2) 0.0075(17) 0.0132(17) 0.0016(16)
C17 0.037(2) 0.0237(18) 0.043(2) 0.0048(16) 0.0139(18) 0.0015(15)
C18 0.039(2) 0.0278(19) 0.040(2) -0.0007(17) 0.0153(18) 0.0059(16)
C19 0.0315(19) 0.0286(19) 0.032(2) 0.0022(15) 0.0132(16) 0.0041(15)
C20 0.049(2) 0.034(2) 0.039(2) -0.0016(18) 0.0170(19) -0.0042(18)
C21 0.056(3) 0.031(2) 0.049(3) 0.0052(18) 0.019(2) -0.0006(18)
C22 0.045(2) 0.033(2) 0.041(2) 0.0038(17) 0.0219(19) 0.0035(17)
Cl2 0.0482(6) 0.0474(6) 0.0625(8) 0.0056(5) 0.0172(6) 0.0054(5)
Cl3 0.0525(7) 0.0549(7) 0.0569(8) 0.0027(5) 0.0237(6) 0.0105(5)
C23 0.053(3) 0.038(2) 0.047(3) -0.0024(19) 0.022(2) -0.0078(19)

loop_
_atom_type_symbol
_atom_type_description
_atom_type_scat_dispersion_real
_atom_type_scat_dispersion_imag
_atom_type_scat_source
C C 0.0033 0.0016 'International Tables Vol C Tables 4.2.6.8 and 6.1.1.4'
H H 0.0000 0.0000 'International Tables Vol C Tables 4.2.6.8 and 6.1.1.4'
N N 0.0061 0.0033 'International Tables Vol C Tables 4.2.6.8 and 6.1.1.4'
Cl Cl 0.1484 0.1585 'International Tables Vol C Tables 4.2.6.8 and 6.1.1.4'

loop_
_geom_angle_atom_site_label_1
_geom_angle_atom_site_label_2
_geom_angle_atom_site_label_3
_geom_angle
C1 N1 C3 108.9(3)
C1 N1 C14 125.8(3)
C3 N1 C14 125.3(3)
C1 N2 C2 109.3(3)
C1 N2 C4 126.1(3)
C2 N2 C4 124.6(3)
C4 N3 C6 120.0(3)
N1 C1 N2 108.1(3)
C3 C2 N2 106.5(3)
C2 C3 N1 107.3(3)
N3 C4 N2 114.3(3)
N3 C4 C5 130.0(3)
N2 C4 C5 115.8(3)
C11 C6 C7 122.6(3)
C11 C6 N3 116.9(3)
C7 C6 N3 120.2(3)
C6 C7 C8 116.7(4)
C6 C7 C12 122.3(3)
C8 C7 C12 121.0(4)
C9 C8 C7 121.8(4)
C8 C9 C10 119.8(3)
C9 C10 C11 121.0(4)
C10 C11 C6 118.0(4)
C10 C11 C13 121.8(4)
C6 C11 C13 120.2(3)
C15 C14 C19 123.5(3)
C15 C14 N1 118.5(3)
C19 C14 N1 118.0(3)
C16 C15 C14 117.2(3)
C16 C15 C20 120.3(3)
C14 C15 C20 122.5(3)
C15 C16 C17 122.0(4)
C16 C17 C18 118.3(3)
C16 C17 C21 120.6(3)
C18 C17 C21 121.0(3)
C19 C18 C17 122.0(3)
C14 C19 C18 116.9(3)
C14 C19 C22 122.7(3)
C18 C19 C22 120.3(3)
Cl2 C23 Cl3 110.7(2)

loop_
_geom_bond_atom_site_label_1
_geom_bond_atom_site_label_2
_geom_bond_distance
N1 C1 1.323(4)
N1 C3 1.398(4)
N1 C14 1.452(4)
N2 C1 1.338(4)
N2 C2 1.391(4)
N2 C4 1.447(4)
N3 C4 1.262(4)
N3 C6 1.432(4)
C2 C3 1.344(5)
C4 C5 1.480(5)
C6 C11 1.395(5)
C6 C7 1.399(5)
C7 C8 1.402(5)
C7 C12 1.506(5)
C8 C9 1.378(6)
C9 C10 1.381(6)
C10 C11 1.391(5)
C11 C13 1.505(5)
C14 C15 1.389(5)
C14 C19 1.390(5)
C15 C16 1.389(5)
C15 C20 1.513(5)
C16 C17 1.390(5)
C17 C18 1.395(5)
C17 C21 1.509(5)
C18 C19 1.393(5)
C19 C22 1.501(5)
Cl2 C23 1.765(4)
Cl3 C23 1.773(4)
